data_4107367
loop_
_publ_author_name
'Mujeeb Khan'
'Gunther Brunklaus'
'Volker Enkelmann'
'Hans-Wolfgang Spiess'

_publ_contact_author_address
; 
 Max-Planck-Institute for Polymer Research
 P.O. Box 3148 
 D_55021 Mainz 
 Germany 
;
_publ_contact_author_email ve@mpip-mainz.mpg.de
_publ_contact_author_fax 'Int+6131 379100'
_publ_contact_author_name 'Volker Enkelmann'
_publ_contact_author_phone 'Int+6131 379133'
_publ_section_title
;
 Transient States in [2 + 2] Photodimerization of Cinnamic Acid:
 Correlation of Solid-State NMR and X-ray Analysis
;
_journal_name_full 'Journal of the American Chemical Society'
_journal_page_first 1741
_journal_page_last 1748
_journal_paper_doi 10.1021/ja0773711
_journal_volume 130
_journal_year 2008
_chemical_formula_moiety 'C9 H8 O2'
_chemical_formula_sum 'C9 H8 O2'
_chemical_formula_weight 148.16
_space_group_IT_number 14
_symmetry_cell_setting monoclinic
_symmetry_space_group_name_Hall '-P 2yn'
_symmetry_space_group_name_H-M 'P 1 21/n 1'
_atom_sites_solution_hydrogens geom
_atom_sites_solution_primary direct
_audit_creation_date 06-10-26
_audit_creation_method CRYSTALS_ver_12.39
_cell_angle_alpha 90
_cell_angle_beta 106.2673(12)
_cell_angle_gamma 90
_cell_formula_units_Z 4
_cell_length_a 5.6760(4)
_cell_length_b 18.6088(6)
_cell_length_c 7.6826(5)
_cell_measurement_reflns_used 0
_cell_measurement_temperature 293
_cell_measurement_theta_max 0
_cell_measurement_theta_min 0
_cell_volume 778.98(8)
_computing_cell_refinement 'Denzo/Scalepack (Otwinowski & Minor, 1996)'
_computing_data_collection 'COLLECT (Nonius BV, 1997)'
_computing_data_reduction 'Denzo/Scalepack (Otwinowski & Minor, 1996)'
_computing_molecular_graphics 'CAMERON (Watkin et al 1996)'
_computing_publication_material 'CRYSTALS (Betteridge et al 2003)'
_computing_structure_refinement 'CRYSTALS (Betteridge et al 2003)'
_computing_structure_solution 'SHELXS 86 (Sheldrick, 1986)'
_diffrn_ambient_temperature 293
_diffrn_measured_fraction_theta_full 0.995
_diffrn_measured_fraction_theta_max 0.989
_diffrn_measurement_device_type 'Nonius Kappa CCD'
_diffrn_measurement_method '\f & \w scans'
_diffrn_radiation_monochromator graphite
_diffrn_radiation_type 'Mo K\a'
_diffrn_radiation_wavelength 0.71073
_diffrn_reflns_av_R_equivalents 0.048
_diffrn_reflns_limit_h_max 7
_diffrn_reflns_limit_h_min -7
_diffrn_reflns_limit_k_max 25
_diffrn_reflns_limit_k_min -25
_diffrn_reflns_limit_l_max 10
_diffrn_reflns_limit_l_min -8
_diffrn_reflns_number 10835
_diffrn_reflns_theta_full 27.727
_diffrn_reflns_theta_max 29.497
_diffrn_reflns_theta_min 4.127
_diffrn_standards_number 0
_exptl_absorpt_coefficient_mu 0.089
_exptl_absorpt_correction_T_max 0.99
_exptl_absorpt_correction_T_min 0.86
_exptl_absorpt_correction_type multi-scan
_exptl_absorpt_process_details 'SORTAV (Blessing)'
_exptl_crystal_colour white
_exptl_crystal_density_diffrn 1.263
_exptl_crystal_description prism
_exptl_crystal_F_000 312
_exptl_crystal_size_max 0.49
_exptl_crystal_size_mid 0.31
_exptl_crystal_size_min 0.12
_refine_diff_density_max 0.23
_refine_diff_density_min -0.23
_refine_ls_extinction_method none
_refine_ls_goodness_of_fit_ref 1.1641
_refine_ls_hydrogen_treatment constr
_refine_ls_matrix_type full
_refine_ls_number_parameters 100
_refine_ls_number_reflns 781
_refine_ls_number_restraints 0
_refine_ls_R_factor_all 0.1351
_refine_ls_R_factor_gt 0.0434
_refine_ls_shift/su_max 0.000271
_refine_ls_structure_factor_coef F
_refine_ls_weighting_details
;
 Method, part 1, Chebychev polynomial, (Watkin, 1994, Prince, 1982) 
 [weight] = 1.0/[A~0~*T~0~(x)+A~1~*T~1~(x) ... +A~n-1~]*T~n-1~(x)] 
 where A~i~ are the Chebychev coefficients listed below and x= Fcalc/Fmax 
 Method = Robust Weighting (Prince, 1982) 
 W = [weight] * [1-(deltaF/6*sigmaF)^2^]^2^ 
 A~i~ are: 
 10.7 -8.60 7.91 
;
_refine_ls_weighting_scheme calc
_refine_ls_wR_factor_all 0.0824
_refine_ls_wR_factor_gt 0.0449
_refine_ls_wR_factor_ref 0.0449
_reflns_limit_h_max 7
_reflns_limit_h_min -7
_reflns_limit_k_max 25
_reflns_limit_k_min 0
_reflns_limit_l_max 10
_reflns_limit_l_min 0
_reflns_number_gt 781
_reflns_number_total 2147
_reflns_threshold_expression I>3.00u(I)
_oxford_diffrn_Wilson_B_factor 0.00
_oxford_diffrn_Wilson_scale 0.00
_oxford_refine_ls_scale 6.04(2)
_oxford_structure_analysis_title 'CAdimer roomT 10-06'
_cod_data_source_file ja0773711-file004.cif
_cod_data_source_block truxroomtemp
_cod_original_sg_symbol_H-M 'P 1 21/n 1 '
_cod_database_code 4107367

loop_
_symmetry_equiv_pos_as_xyz
x,y,z
-x,-y,-z
-x+1/2,y+1/2,-z+1/2
x+1/2,-y+1/2,z+1/2

loop_
_atom_site_label
_atom_site_type_symbol
_atom_site_fract_x
_atom_site_fract_y
_atom_site_fract_z
_atom_site_U_iso_or_equiv
_atom_site_occupancy
_atom_site_adp_type
_atom_site_refinement_flags_posn
O1 O 0.2712(3) 0.03754(11) 0.1222(2) 0.0554 1.0000 Uani .
O2 O -0.0524(3) 0.00353(11) 0.2130(2) 0.0541 1.0000 Uani .
C3 C 0.5759(4) 0.05483(14) 0.4923(3) 0.0387 1.0000 Uani .
C4 C 0.6356(4) 0.11520(14) 0.6291(3) 0.0384 1.0000 Uani .
C1 C 0.1734(4) 0.02380(13) 0.2435(3) 0.0387 1.0000 Uani .
C2 C 0.3156(4) 0.02266(13) 0.4404(3) 0.0381 1.0000 Uani .
C9 C 0.5221(5) 0.12088(16) 0.7663(4) 0.0532 1.0000 Uani .
C5 C 0.8216(5) 0.16326(14) 0.6296(4) 0.0515 1.0000 Uani .
C6 C 0.8938(6) 0.21438(16) 0.7650(5) 0.0691 1.0000 Uani .
C7 C 0.7791(7) 0.21857(19) 0.8996(5) 0.0781 1.0000 Uani .
C8 C 0.5929(6) 0.17191(18) 0.9004(4) 0.0733 1.0000 Uani .
H31 H 0.6174 0.0685 0.3855 0.0462 1.0000 Uiso R
H21 H 0.2220 0.0418 0.5144 0.0487 1.0000 Uiso R
H91 H 0.3932 0.0884 0.7668 0.0661 1.0000 Uiso R
H51 H 0.8987 0.1611 0.5348 0.0666 1.0000 Uiso R
H61 H 1.0244 0.2463 0.7650 0.0892 1.0000 Uiso R
H71 H 0.8283 0.2544 0.9907 0.0921 1.0000 Uiso R
H81 H 0.5146 0.1747 0.9945 0.0941 1.0000 Uiso R
H1 H -0.1237 -0.0123 0.0820 0.0500 1.0000 Uiso R

loop_
_atom_site_aniso_label
_atom_site_aniso_U_11
_atom_site_aniso_U_22
_atom_site_aniso_U_33
_atom_site_aniso_U_23
_atom_site_aniso_U_13
_atom_site_aniso_U_12
O1 0.0471(11) 0.0829(15) 0.0330(9) 0.0031(9) 0.0060(8) -0.0199(10)
O2 0.0300(9) 0.0913(15) 0.0343(9) -0.0030(9) -0.0020(6) -0.0105(9)
C3 0.0372(13) 0.0484(15) 0.0288(11) -0.0003(11) 0.0062(9) -0.0091(12)
C4 0.0308(13) 0.0420(15) 0.0369(12) -0.0018(10) 0.0007(10) -0.0081(11)
C1 0.0320(13) 0.0471(15) 0.0322(12) -0.0020(11) 0.0011(9) 0.0013(11)
C2 0.0295(12) 0.0539(17) 0.0286(10) -0.0062(11) 0.0043(9) -0.0050(11)
C9 0.0531(16) 0.0567(18) 0.0522(16) -0.0175(13) 0.0186(14) -0.0202(14)
C5 0.0484(16) 0.0492(17) 0.0544(16) 0.0007(13) 0.0105(12) -0.0093(13)
C6 0.060(2) 0.0555(19) 0.085(3) -0.0116(17) 0.0102(18) -0.0281(16)
C7 0.082(2) 0.065(2) 0.083(3) -0.0344(18) 0.016(2) -0.0202(19)
C8 0.078(2) 0.078(2) 0.070(2) -0.0371(17) 0.0306(17) -0.0250(19)

loop_
_atom_type_symbol
_atom_type_scat_dispersion_real
_atom_type_scat_dispersion_imag
_atom_type_scat_Cromer_Mann_a1
_atom_type_scat_Cromer_Mann_b1
_atom_type_scat_Cromer_Mann_a2
_atom_type_scat_Cromer_Mann_b2
_atom_type_scat_Cromer_Mann_a3
_atom_type_scat_Cromer_Mann_b3
_atom_type_scat_Cromer_Mann_a4
_atom_type_scat_Cromer_Mann_b4
_atom_type_scat_Cromer_Mann_c
_atom_type_scat_source
C 0.0033 0.0016 2.3100 20.8439 1.0200 10.2075 1.5886 0.5687 0.8650 51.6512 0.2156 'International Tables Vol C 4.2.6.8 and 6.1.1.4'
H 0.0000 0.0000 0.4930 10.5109 0.3229 26.1257 0.1402 3.1424 0.0408 57.7998 0.0030 'International Tables Vol C 4.2.6.8 and 6.1.1.4'
O 0.0106 0.0060 3.0485 13.2771 2.2868 5.7011 1.5463 0.3239 0.8670 32.9089 0.2508 'International Tables Vol C 4.2.6.8 and 6.1.1.4'

loop_
_geom_angle_atom_site_label_1
_geom_angle_site_symmetry_1
_geom_angle_atom_site_label_2
_geom_angle_atom_site_label_3
_geom_angle_site_symmetry_3
_geom_angle
_geom_angle_publ_flag
C1 . O2 H1 . 111.264 no
C2 2_656 C3 C4 . 117.10(19) yes
C2 2_656 C3 C2 . 89.32(18) yes
C4 . C3 C2 . 118.8(2) yes
C2 2_656 C3 H31 . 110.827 no
C4 . C3 H31 . 109.883 no
C2 . C3 H31 . 109.401 no
C3 . C4 C9 . 121.6(2) yes
C3 . C4 C5 . 120.4(2) yes
C9 . C4 C5 . 117.8(2) yes
O2 . C1 O1 . 123.7(2) yes
O2 . C1 C2 . 113.8(2) yes
O1 . C1 C2 . 122.2(2) yes
C3 . C2 C1 . 117.5(2) yes
C3 . C2 C3 2_656 90.68(18) yes
C1 . C2 C3 2_656 112.88(19) yes
C3 . C2 H21 . 110.828 no
C1 . C2 H21 . 111.411 no
C3 2_656 C2 H21 . 112.035 no
C4 . C9 C8 . 121.5(3) yes
C4 . C9 H91 . 118.562 no
C8 . C9 H91 . 119.958 no
C4 . C5 C6 . 120.8(3) yes
C4 . C5 H51 . 119.089 no
C6 . C5 H51 . 120.107 no
C5 . C6 C7 . 120.2(3) yes
C5 . C6 H61 . 119.811 no
C7 . C6 H61 . 119.978 no
C6 . C7 C8 . 119.9(3) yes
C6 . C7 H71 . 119.519 no
C8 . C7 H71 . 120.615 no
C9 . C8 C7 . 119.9(3) yes
C9 . C8 H81 . 120.477 no
C7 . C8 H81 . 119.652 no

loop_
_geom_bond_atom_site_label_1
_geom_bond_atom_site_label_2
_geom_bond_site_symmetry_2
_geom_bond_distance
_geom_bond_publ_flag
O1 C1 . 1.237(3) yes
O2 C1 . 1.293(3) yes
O2 H1 . 1.018 no
C3 C2 2_656 1.596(3) yes
C3 C4 . 1.510(3) yes
C3 C2 . 1.540(3) yes
C3 H31 . 0.950 no
C4 C9 . 1.385(3) yes
C4 C5 . 1.383(3) yes
C1 C2 . 1.502(3) yes
C2 H21 . 0.950 no
C9 C8 . 1.376(4) yes
C9 H91 . 0.950 no
C5 C6 . 1.384(4) yes
C5 H51 . 0.950 no
C6 C7 . 1.370(4) yes
C6 H61 . 0.950 no
C7 C8 . 1.369(4) yes
C7 H71 . 0.950 no
C8 H81 . 0.950 no
